data_7014741
loop_
_publ_author_name
'Traut, Stephan'
'H\"ahnel, Alexander Peter'
'von H\"anisch, Carsten'

_publ_section_title
;
 Dichloro organosilicon bismuthanes as precursors for rare compounds
 with a bismuth-pnictogen or bismuth-tellurium bond.
;
_journal_issue 6
_journal_name_full 'Dalton transactions (Cambridge, England : 2003)'
_journal_page_first 1365
_journal_page_last 1371
_journal_paper_doi 10.1039/c0dt01111h
_journal_volume 40
_journal_year 2011
_chemical_formula_moiety 'C28 H61 As Bi2 Cl2 Si5'
_chemical_formula_sum 'C28 H61 As Bi2 Cl2 Si5'
_chemical_formula_weight 1102.00
_chemical_name_systematic
;
?
;
_space_group_IT_number 14
_symmetry_cell_setting monoclinic
_symmetry_space_group_name_Hall '-P 2yn'
_symmetry_space_group_name_H-M 'P 1 21/n 1'
_atom_sites_solution_hydrogens geom
_atom_sites_solution_primary direct
_atom_sites_solution_secondary difmap
_audit_creation_method SHELXL-97
_cell_angle_alpha 90.00
_cell_angle_beta 98.14(3)
_cell_angle_gamma 90.00
_cell_formula_units_Z 4
_cell_length_a 8.7598(18)
_cell_length_b 24.845(5)
_cell_length_c 19.494(4)
_cell_measurement_reflns_used 1612
_cell_measurement_temperature 180(2)
_cell_measurement_theta_max 26.05
_cell_measurement_theta_min 2.48
_cell_volume 4199.9(15)
_computing_structure_refinement 'SHELXL-97 (Sheldrick, 1997)'
_computing_structure_solution 'SHELXS-97 (Sheldrick, 1990)'
_diffrn_ambient_temperature 180(2)
_diffrn_measured_fraction_theta_full 0.996
_diffrn_measured_fraction_theta_max 0.996
_diffrn_measurement_device_type 'STOE IPDS 2'
_diffrn_measurement_method 'rotation method'
_diffrn_radiation_monochromator graphite
_diffrn_radiation_source 'fine-focus sealed tube'
_diffrn_radiation_type MoK\a
_diffrn_radiation_wavelength 0.71073
_diffrn_reflns_av_R_equivalents 0.0748
_diffrn_reflns_av_sigmaI/netI 0.0512
_diffrn_reflns_limit_h_max 9
_diffrn_reflns_limit_h_min -10
_diffrn_reflns_limit_k_max 29
_diffrn_reflns_limit_k_min -30
_diffrn_reflns_limit_l_max 23
_diffrn_reflns_limit_l_min -23
_diffrn_reflns_number 27200
_diffrn_reflns_theta_full 25.63
_diffrn_reflns_theta_max 25.63
_diffrn_reflns_theta_min 1.34
_exptl_absorpt_coefficient_mu 9.437
_exptl_absorpt_correction_T_max 0.2955
_exptl_absorpt_correction_T_min 0.0548
_exptl_absorpt_correction_type integration
_exptl_crystal_colour red
_exptl_crystal_density_diffrn 1.743
_exptl_crystal_density_method 'not measured'
_exptl_crystal_description plate
_exptl_crystal_F_000 2128
_exptl_crystal_size_max 0.279
_exptl_crystal_size_mid 0.243
_exptl_crystal_size_min 0.143
_refine_diff_density_max 0.845
_refine_diff_density_min -1.589
_refine_diff_density_rms 0.158
_refine_ls_extinction_method none
_refine_ls_goodness_of_fit_ref 0.995
_refine_ls_hydrogen_treatment constr
_refine_ls_matrix_type full
_refine_ls_number_parameters 343
_refine_ls_number_reflns 7906
_refine_ls_number_restraints 0
_refine_ls_restrained_S_all 0.995
_refine_ls_R_factor_all 0.0438
_refine_ls_R_factor_gt 0.0351
_refine_ls_shift/su_max 0.012
_refine_ls_shift/su_mean 0.001
_refine_ls_structure_factor_coef Fsqd
_refine_ls_weighting_details 'calc w=1/[\s^2^(Fo^2^)+(0.0466P)^2^+0.0000P] where P=(Fo^2^+2Fc^2^)/3'
_refine_ls_weighting_scheme calc
_refine_ls_wR_factor_gt 0.0781
_refine_ls_wR_factor_ref 0.0814
_reflns_number_gt 6765
_reflns_number_total 7906
_reflns_threshold_expression >2sigma(I)
_cod_data_source_file C0DT01111H.TXT
_cod_data_source_block e:\traut\crystal\st221\st221ac\p21n
_cod_original_cell_volume 4200.0(15)
_cod_original_sg_symbol_H-M 'P 21/n'
_cod_database_code 7014741

loop_
_symmetry_equiv_pos_as_xyz
'x, y, z'
'-x+1/2, y+1/2, -z+1/2'
'-x, -y, -z'
'x-1/2, -y-1/2, z-1/2'

loop_
_atom_site_label
_atom_site_type_symbol
_atom_site_fract_x
_atom_site_fract_y
_atom_site_fract_z
_atom_site_U_iso_or_equiv
_atom_site_adp_type
_atom_site_occupancy
_atom_site_symmetry_multiplicity
_atom_site_calc_flag
_atom_site_refinement_flags
_atom_site_disorder_assembly
_atom_site_disorder_group
C1 C -0.0765(6) 0.3618(2) 0.5176(3) 0.0340(11) Uani 1 1 d . . .
C2 C -0.1445(7) 0.3454(3) 0.4444(3) 0.0446(14) Uani 1 1 d . . .
H2A H -0.2573 0.3452 0.4404 0.054 Uiso 1 1 calc R . .
H2B H -0.1079 0.3093 0.4346 0.054 Uiso 1 1 calc R . .
H2C H -0.1120 0.3711 0.4112 0.054 Uiso 1 1 calc R . .
C3 C -0.1309(7) 0.3205(3) 0.5666(4) 0.0467(15) Uani 1 1 d . . .
H3A H -0.0944 0.2846 0.5556 0.056 Uiso 1 1 calc R . .
H3B H -0.2438 0.3205 0.5613 0.056 Uiso 1 1 calc R . .
H3C H -0.0894 0.3297 0.6145 0.056 Uiso 1 1 calc R . .
C4 C -0.1451(7) 0.4163(2) 0.5340(3) 0.0434(14) Uani 1 1 d . . .
H4C H -0.1023 0.4274 0.5810 0.052 Uiso 1 1 calc R . .
H4B H -0.2574 0.4131 0.5306 0.052 Uiso 1 1 calc R . .
H4A H -0.1194 0.4433 0.5008 0.052 Uiso 1 1 calc R . .
C5 C 0.2407(6) 0.4027(2) 0.6093(3) 0.0351(12) Uani 1 1 d . . .
C6 C 0.4151(7) 0.3898(3) 0.6241(3) 0.0431(13) Uani 1 1 d . . .
H6A H 0.4619 0.4103 0.6647 0.052 Uiso 1 1 calc R . .
H6B H 0.4644 0.3999 0.5839 0.052 Uiso 1 1 calc R . .
H6C H 0.4294 0.3512 0.6331 0.052 Uiso 1 1 calc R . .
C7 C 0.2238(7) 0.4634(2) 0.5970(3) 0.0453(14) Uani 1 1 d . . .
H7A H 0.2738 0.4735 0.5569 0.054 Uiso 1 1 calc R . .
H7B H 0.2727 0.4828 0.6381 0.054 Uiso 1 1 calc R . .
H7C H 0.1142 0.4728 0.5879 0.054 Uiso 1 1 calc R . .
C8 C 0.1677(7) 0.3877(3) 0.6741(3) 0.0432(13) Uani 1 1 d . . .
H8C H 0.0569 0.3954 0.6658 0.052 Uiso 1 1 calc R . .
H8B H 0.2161 0.4090 0.7137 0.052 Uiso 1 1 calc R . .
H8A H 0.1838 0.3493 0.6841 0.052 Uiso 1 1 calc R . .
C9 C 0.2175(6) 0.3996(2) 0.4525(3) 0.0323(11) Uani 1 1 d . . .
C10 C 0.3712(7) 0.3938(2) 0.4404(3) 0.0411(13) Uani 1 1 d . . .
H10A H 0.4352 0.3685 0.4673 0.049 Uiso 1 1 calc R . .
C11 C 0.4328(7) 0.4233(3) 0.3912(4) 0.0502(16) Uani 1 1 d . . .
H11A H 0.5380 0.4188 0.3856 0.060 Uiso 1 1 calc R . .
C12 C 0.3418(8) 0.4594(3) 0.3503(3) 0.0517(16) Uani 1 1 d . . .
H12A H 0.3835 0.4796 0.3159 0.062 Uiso 1 1 calc R . .
C13 C 0.1890(8) 0.4661(2) 0.3596(3) 0.0437(14) Uani 1 1 d . . .
H13A H 0.1260 0.4910 0.3315 0.052 Uiso 1 1 calc R . .
C14 C 0.1283(7) 0.4370(2) 0.4091(3) 0.0394(13) Uani 1 1 d . . .
H14A H 0.0231 0.4421 0.4143 0.047 Uiso 1 1 calc R . .
C15 C 0.2915(6) 0.1651(2) 0.4061(3) 0.0335(11) Uani 1 1 d . . .
H15A H 0.3571 0.1599 0.4519 0.040 Uiso 1 1 calc R . .
C16 C 0.0061(7) 0.1077(3) 0.3270(4) 0.0526(16) Uani 1 1 d . . .
H16A H 0.0189 0.1280 0.2850 0.063 Uiso 1 1 calc R . .
H16B H -0.0612 0.1278 0.3539 0.063 Uiso 1 1 calc R . .
H16C H -0.0403 0.0726 0.3139 0.063 Uiso 1 1 calc R . .
C17 C 0.1705(8) 0.0563(3) 0.4567(4) 0.0518(16) Uani 1 1 d . . .
H17A H 0.1049 0.0757 0.4852 0.062 Uiso 1 1 calc R . .
H17B H 0.2712 0.0493 0.4841 0.062 Uiso 1 1 calc R . .
H17C H 0.1216 0.0221 0.4414 0.062 Uiso 1 1 calc R . .
C18 C 0.3157(8) 0.0559(3) 0.3276(5) 0.063(2) Uani 1 1 d . . .
H18A H 0.4169 0.0491 0.3546 0.076 Uiso 1 1 calc R . .
H18B H 0.3289 0.0752 0.2850 0.076 Uiso 1 1 calc R . .
H18C H 0.2634 0.0216 0.3157 0.076 Uiso 1 1 calc R . .
C19 C 0.6039(7) 0.1580(3) 0.3513(4) 0.0594(19) Uani 1 1 d . . .
H19A H 0.5840 0.1202 0.3389 0.071 Uiso 1 1 calc R . .
H19B H 0.6579 0.1602 0.3988 0.071 Uiso 1 1 calc R . .
H19C H 0.6679 0.1741 0.3194 0.071 Uiso 1 1 calc R . .
C20 C 0.3145(8) 0.1951(3) 0.2545(3) 0.0583(18) Uani 1 1 d . . .
H20A H 0.2205 0.2168 0.2524 0.070 Uiso 1 1 calc R . .
H20B H 0.2872 0.1582 0.2401 0.070 Uiso 1 1 calc R . .
H20C H 0.3816 0.2106 0.2234 0.070 Uiso 1 1 calc R . .
C21 C 0.4642(10) 0.2666(3) 0.3683(4) 0.068(2) Uani 1 1 d . . .
H21C H 0.5303 0.2814 0.3364 0.081 Uiso 1 1 calc R . .
H21B H 0.5182 0.2685 0.4159 0.081 Uiso 1 1 calc R . .
H21A H 0.3685 0.2874 0.3648 0.081 Uiso 1 1 calc R . .
C22 C 0.3102(6) 0.14276(19) 0.6178(3) 0.0294(11) Uani 1 1 d . . .
H22A H 0.2749 0.1315 0.5689 0.035 Uiso 1 1 calc R . .
C23 C 0.5856(7) 0.0882(3) 0.5692(4) 0.0485(15) Uani 1 1 d . . .
H23A H 0.5387 0.0944 0.5212 0.058 Uiso 1 1 calc R . .
H23B H 0.5498 0.0537 0.5854 0.058 Uiso 1 1 calc R . .
H23C H 0.6981 0.0874 0.5717 0.058 Uiso 1 1 calc R . .
C24 C 0.6141(6) 0.2064(3) 0.5957(4) 0.0468(15) Uani 1 1 d . . .
H24A H 0.5848 0.2370 0.6228 0.056 Uiso 1 1 calc R . .
H24B H 0.5758 0.2122 0.5465 0.056 Uiso 1 1 calc R . .
H24C H 0.7267 0.2031 0.6019 0.056 Uiso 1 1 calc R . .
C25 C 0.6207(7) 0.1330(3) 0.7166(4) 0.0540(17) Uani 1 1 d . . .
H25A H 0.5891 0.0979 0.7329 0.065 Uiso 1 1 calc R . .
H25B H 0.5882 0.1615 0.7462 0.065 Uiso 1 1 calc R . .
H25C H 0.7331 0.1338 0.7188 0.065 Uiso 1 1 calc R . .
C26 C 0.3091(8) 0.0233(2) 0.6668(4) 0.0575(18) Uani 1 1 d . . .
H26A H 0.4203 0.0251 0.6828 0.069 Uiso 1 1 calc R . .
H26B H 0.2914 0.0107 0.6187 0.069 Uiso 1 1 calc R . .
H26C H 0.2610 -0.0017 0.6962 0.069 Uiso 1 1 calc R . .
C27 C 0.0112(7) 0.0843(3) 0.6423(4) 0.0483(15) Uani 1 1 d . . .
H27A H -0.0056 0.0728 0.5937 0.058 Uiso 1 1 calc R . .
H27B H -0.0394 0.1191 0.6466 0.058 Uiso 1 1 calc R . .
H27C H -0.0323 0.0575 0.6709 0.058 Uiso 1 1 calc R . .
C28 C 0.2495(8) 0.1112(3) 0.7652(4) 0.0567(17) Uani 1 1 d . . .
H28A H 0.1991 0.1459 0.7700 0.068 Uiso 1 1 calc R . .
H28B H 0.3598 0.1143 0.7824 0.068 Uiso 1 1 calc R . .
H28C H 0.2033 0.0838 0.7921 0.068 Uiso 1 1 calc R . .
Si1 Si 0.14702(15) 0.36429(6) 0.52800(7) 0.0286(3) Uani 1 1 d . . .
Si2 Si 0.41796(18) 0.19483(7) 0.34527(9) 0.0412(4) Uani 1 1 d . . .
Si3 Si 0.19680(18) 0.09766(6) 0.37994(9) 0.0375(3) Uani 1 1 d . . .
Si4 Si 0.52883(16) 0.14378(6) 0.62549(8) 0.0354(3) Uani 1 1 d . . .
Si5 Si 0.22336(17) 0.09123(6) 0.67215(9) 0.0354(3) Uani 1 1 d . . .
Cl1 Cl -0.04402(15) 0.17559(6) 0.49665(8) 0.0429(3) Uani 1 1 d . . .
Cl2 Cl 0.37388(18) 0.25578(6) 0.72926(8) 0.0479(3) Uani 1 1 d . . .
As1 As 0.28220(6) 0.28006(2) 0.52924(3) 0.03012(12) Uani 1 1 d . . .
Bi1 Bi 0.11420(2) 0.229434(8) 0.420155(11) 0.03449(7) Uani 1 1 d . . .
Bi2 Bi 0.17832(2) 0.220205(7) 0.630887(10) 0.03032(7) Uani 1 1 d . . .

loop_
_atom_site_aniso_label
_atom_site_aniso_U_11
_atom_site_aniso_U_22
_atom_site_aniso_U_33
_atom_site_aniso_U_23
_atom_site_aniso_U_13
_atom_site_aniso_U_12
C1 0.033(3) 0.033(3) 0.036(3) 0.000(2) 0.007(2) 0.003(2)
C2 0.037(3) 0.048(3) 0.048(4) -0.008(3) 0.002(3) 0.003(3)
C3 0.035(3) 0.048(3) 0.059(4) 0.013(3) 0.012(3) 0.000(3)
C4 0.039(3) 0.039(3) 0.053(4) 0.000(3) 0.009(3) 0.009(2)
C5 0.040(3) 0.032(3) 0.032(3) -0.003(2) 0.001(2) -0.001(2)
C6 0.041(3) 0.050(3) 0.037(3) 0.002(3) 0.001(3) -0.004(3)
C7 0.051(4) 0.034(3) 0.049(4) -0.005(3) -0.001(3) -0.001(3)
C8 0.045(3) 0.053(4) 0.032(3) -0.003(3) 0.005(3) 0.001(3)
C9 0.038(3) 0.026(2) 0.034(3) 0.001(2) 0.008(2) 0.002(2)
C10 0.039(3) 0.041(3) 0.045(3) 0.005(3) 0.010(3) -0.002(2)
C11 0.046(3) 0.055(4) 0.055(4) 0.004(3) 0.022(3) -0.004(3)
C12 0.074(5) 0.044(3) 0.041(4) 0.006(3) 0.024(3) -0.013(3)
C13 0.064(4) 0.039(3) 0.030(3) 0.003(2) 0.012(3) 0.003(3)
C14 0.046(3) 0.039(3) 0.035(3) 0.003(2) 0.014(3) 0.007(2)
C15 0.029(3) 0.037(3) 0.035(3) -0.006(2) 0.004(2) 0.004(2)
C16 0.042(3) 0.056(4) 0.056(4) -0.011(3) -0.004(3) 0.002(3)
C17 0.060(4) 0.037(3) 0.057(4) -0.003(3) 0.007(3) -0.005(3)
C18 0.055(4) 0.051(4) 0.087(6) -0.018(4) 0.024(4) 0.003(3)
C19 0.035(3) 0.091(5) 0.055(4) -0.006(4) 0.014(3) 0.007(3)
C20 0.059(4) 0.081(5) 0.037(4) 0.003(3) 0.013(3) 0.013(4)
C21 0.086(6) 0.063(5) 0.064(5) -0.005(4) 0.045(4) -0.025(4)
C22 0.030(2) 0.027(2) 0.033(3) 0.000(2) 0.010(2) 0.0013(19)
C23 0.035(3) 0.050(4) 0.062(4) -0.001(3) 0.013(3) 0.009(3)
C24 0.027(3) 0.054(4) 0.063(4) 0.009(3) 0.017(3) -0.001(3)
C25 0.036(3) 0.076(5) 0.048(4) 0.013(3) -0.002(3) 0.005(3)
C26 0.058(4) 0.039(3) 0.078(5) 0.017(3) 0.017(4) 0.003(3)
C27 0.038(3) 0.047(3) 0.062(4) 0.004(3) 0.012(3) -0.004(3)
C28 0.062(4) 0.065(4) 0.046(4) 0.005(3) 0.017(3) -0.003(3)
Si1 0.0295(7) 0.0275(7) 0.0293(7) 0.0022(5) 0.0060(6) 0.0019(5)
Si2 0.0378(8) 0.0512(10) 0.0369(9) -0.0046(7) 0.0136(7) 0.0014(7)
Si3 0.0357(8) 0.0368(8) 0.0389(9) -0.0072(6) 0.0016(7) 0.0050(6)
Si4 0.0251(7) 0.0403(8) 0.0413(9) 0.0065(6) 0.0064(6) 0.0025(6)
Si5 0.0317(7) 0.0333(7) 0.0431(9) 0.0067(6) 0.0116(7) 0.0013(6)
Cl1 0.0329(7) 0.0512(8) 0.0458(8) -0.0077(6) 0.0093(6) -0.0039(6)
Cl2 0.0557(9) 0.0459(8) 0.0393(8) -0.0056(6) -0.0025(7) -0.0008(7)
As1 0.0299(3) 0.0281(3) 0.0332(3) 0.0011(2) 0.0073(2) 0.00249(19)
Bi1 0.03595(12) 0.03694(11) 0.03044(12) -0.00241(8) 0.00416(8) 0.00919(8)
Bi2 0.02989(11) 0.03018(11) 0.03176(12) 0.00174(7) 0.00743(8) 0.00348(7)

loop_
_atom_type_symbol
_atom_type_description
_atom_type_scat_dispersion_real
_atom_type_scat_dispersion_imag
_atom_type_scat_source
C C 0.0033 0.0016 'International Tables Vol C Tables 4.2.6.8 and 6.1.1.4'
H H 0.0000 0.0000 'International Tables Vol C Tables 4.2.6.8 and 6.1.1.4'
Si Si 0.0817 0.0704 'International Tables Vol C Tables 4.2.6.8 and 6.1.1.4'
Cl Cl 0.1484 0.1585 'International Tables Vol C Tables 4.2.6.8 and 6.1.1.4'
As As 0.0499 2.0058 'International Tables Vol C Tables 4.2.6.8 and 6.1.1.4'
Bi Bi -4.1077 10.2566 'International Tables Vol C Tables 4.2.6.8 and 6.1.1.4'

loop_
_geom_angle_atom_site_label_1
_geom_angle_atom_site_label_2
_geom_angle_atom_site_label_3
_geom_angle
_geom_angle_site_symmetry_1
_geom_angle_site_symmetry_3
_geom_angle_publ_flag
C2 C1 C3 107.0(5) . . ?
C2 C1 C4 108.6(5) . . ?
C3 C1 C4 107.3(5) . . ?
C2 C1 Si1 111.2(4) . . ?
C3 C1 Si1 110.9(4) . . ?
C4 C1 Si1 111.7(4) . . ?
C7 C5 C8 108.9(5) . . ?
C7 C5 C6 107.7(5) . . ?
C8 C5 C6 108.1(5) . . ?
C7 C5 Si1 109.7(4) . . ?
C8 C5 Si1 112.1(4) . . ?
C6 C5 Si1 110.2(4) . . ?
C10 C9 C14 115.3(5) . . ?
C10 C9 Si1 120.6(4) . . ?
C14 C9 Si1 123.9(4) . . ?
C11 C10 C9 122.8(6) . . ?
C10 C11 C12 119.9(6) . . ?
C11 C12 C13 119.6(6) . . ?
C14 C13 C12 120.4(6) . . ?
C13 C14 C9 122.1(5) . . ?
Si2 C15 Si3 116.7(3) . . ?
Si2 C15 Bi1 105.8(3) . . ?
Si3 C15 Bi1 111.8(2) . . ?
Si5 C22 Si4 116.5(3) . . ?
Si5 C22 Bi2 105.0(2) . . ?
Si4 C22 Bi2 120.1(2) . . ?
C9 Si1 C5 105.2(2) . . ?
C9 Si1 C1 111.7(2) . . ?
C5 Si1 C1 114.0(2) . . ?
C9 Si1 As1 101.37(16) . . ?
C5 Si1 As1 105.68(17) . . ?
C1 Si1 As1 117.49(17) . . ?
C19 Si2 C21 107.2(4) . . ?
C19 Si2 C20 111.4(3) . . ?
C21 Si2 C20 106.5(4) . . ?
C19 Si2 C15 110.8(3) . . ?
C21 Si2 C15 110.5(3) . . ?
C20 Si2 C15 110.3(3) . . ?
C16 Si3 C17 108.6(3) . . ?
C16 Si3 C18 107.3(3) . . ?
C17 Si3 C18 106.0(3) . . ?
C16 Si3 C15 110.8(3) . . ?
C17 Si3 C15 111.7(3) . . ?
C18 Si3 C15 112.2(3) . . ?
C24 Si4 C25 106.3(3) . . ?
C24 Si4 C23 106.4(3) . . ?
C25 Si4 C23 109.7(3) . . ?
C24 Si4 C22 115.6(2) . . ?
C25 Si4 C22 111.6(3) . . ?
C23 Si4 C22 107.0(3) . . ?
C26 Si5 C28 107.5(4) . . ?
C26 Si5 C27 106.9(3) . . ?
C28 Si5 C27 107.9(3) . . ?
C26 Si5 C22 112.8(3) . . ?
C28 Si5 C22 111.2(3) . . ?
C27 Si5 C22 110.4(3) . . ?
Si1 As1 Bi1 100.58(4) . . ?
Si1 As1 Bi2 105.48(4) . . ?
Bi1 As1 Bi2 96.69(2) . . ?
C15 Bi1 Cl1 97.97(14) . . ?
C15 Bi1 As1 96.69(14) . . ?
Cl1 Bi1 As1 93.67(4) . . ?
C22 Bi2 Cl2 94.57(14) . . ?
C22 Bi2 As1 98.78(13) . . ?
Cl2 Bi2 As1 95.72(4) . . ?

loop_
_geom_bond_atom_site_label_1
_geom_bond_atom_site_label_2
_geom_bond_distance
_geom_bond_site_symmetry_2
_geom_bond_publ_flag
C1 C2 1.522(8) . ?
C1 C3 1.524(8) . ?
C1 C4 1.533(7) . ?
C1 Si1 1.941(5) . ?
C5 C7 1.532(8) . ?
C5 C8 1.540(8) . ?
C5 C6 1.547(8) . ?
C5 Si1 1.931(6) . ?
C9 C10 1.407(8) . ?
C9 C14 1.415(8) . ?
C9 Si1 1.890(5) . ?
C10 C11 1.376(8) . ?
C11 C12 1.377(9) . ?
C12 C13 1.385(9) . ?
C13 C14 1.373(8) . ?
C15 Si2 1.884(6) . ?
C15 Si3 1.906(6) . ?
C15 Bi1 2.273(5) . ?
C16 Si3 1.852(6) . ?
C17 Si3 1.856(7) . ?
C18 Si3 1.871(7) . ?
C19 Si2 1.857(6) . ?
C20 Si2 1.870(7) . ?
C21 Si2 1.868(7) . ?
C22 Si5 1.888(5) . ?
C22 Si4 1.900(5) . ?
C22 Bi2 2.277(5) . ?
C23 Si4 1.874(6) . ?
C24 Si4 1.854(6) . ?
C25 Si4 1.864(7) . ?
C26 Si5 1.856(6) . ?
C27 Si5 1.875(6) . ?
C28 Si5 1.863(7) . ?
Si1 As1 2.4030(15) . ?
Cl1 Bi1 2.5533(15) . ?
Cl2 Bi2 2.5424(17) . ?
As1 Bi1 2.7174(9) . ?
As1 Bi2 2.7342(7) . ?

loop_
_geom_torsion_atom_site_label_1
_geom_torsion_atom_site_label_2
_geom_torsion_atom_site_label_3
_geom_torsion_atom_site_label_4
_geom_torsion
_geom_torsion_site_symmetry_1
_geom_torsion_site_symmetry_2
_geom_torsion_site_symmetry_3
_geom_torsion_site_symmetry_4
_geom_torsion_publ_flag
C14 C9 C10 C11 1.8(9) . . . . ?
Si1 C9 C10 C11 -172.3(5) . . . . ?
C9 C10 C11 C12 -1.6(10) . . . . ?
C10 C11 C12 C13 0.8(10) . . . . ?
C11 C12 C13 C14 -0.2(10) . . . . ?
C12 C13 C14 C9 0.4(9) . . . . ?
C10 C9 C14 C13 -1.1(8) . . . . ?
Si1 C9 C14 C13 172.8(5) . . . . ?
C10 C9 Si1 C5 72.4(5) . . . . ?
C14 C9 Si1 C5 -101.2(5) . . . . ?
C10 C9 Si1 C1 -163.4(4) . . . . ?
C14 C9 Si1 C1 23.0(5) . . . . ?
C10 C9 Si1 As1 -37.5(5) . . . . ?
C14 C9 Si1 As1 148.9(4) . . . . ?
C7 C5 Si1 C9 45.9(5) . . . . ?
C8 C5 Si1 C9 167.0(4) . . . . ?
C6 C5 Si1 C9 -72.5(4) . . . . ?
C7 C5 Si1 C1 -76.8(5) . . . . ?
C8 C5 Si1 C1 44.3(5) . . . . ?
C6 C5 Si1 C1 164.8(4) . . . . ?
C7 C5 Si1 As1 152.6(4) . . . . ?
C8 C5 Si1 As1 -86.2(4) . . . . ?
C6 C5 Si1 As1 34.2(4) . . . . ?
C2 C1 Si1 C9 45.1(5) . . . . ?
C3 C1 Si1 C9 164.0(4) . . . . ?
C4 C1 Si1 C9 -76.4(5) . . . . ?
C2 C1 Si1 C5 164.2(4) . . . . ?
C3 C1 Si1 C5 -77.0(5) . . . . ?
C4 C1 Si1 C5 42.7(5) . . . . ?
C2 C1 Si1 As1 -71.4(4) . . . . ?
C3 C1 Si1 As1 47.5(5) . . . . ?
C4 C1 Si1 As1 167.1(3) . . . . ?
Si3 C15 Si2 C19 -74.0(4) . . . . ?
Bi1 C15 Si2 C19 161.0(3) . . . . ?
Si3 C15 Si2 C21 167.3(4) . . . . ?
Bi1 C15 Si2 C21 42.3(4) . . . . ?
Si3 C15 Si2 C20 49.9(4) . . . . ?
Bi1 C15 Si2 C20 -75.2(3) . . . . ?
Si2 C15 Si3 C16 -90.1(4) . . . . ?
Bi1 C15 Si3 C16 31.9(4) . . . . ?
Si2 C15 Si3 C17 148.7(3) . . . . ?
Bi1 C15 Si3 C17 -89.3(3) . . . . ?
Si2 C15 Si3 C18 29.9(5) . . . . ?
Bi1 C15 Si3 C18 151.8(3) . . . . ?
Si5 C22 Si4 C24 -161.1(3) . . . . ?
Bi2 C22 Si4 C24 -32.5(4) . . . . ?
Si5 C22 Si4 C25 -39.5(4) . . . . ?
Bi2 C22 Si4 C25 89.2(4) . . . . ?
Si5 C22 Si4 C23 80.5(4) . . . . ?
Bi2 C22 Si4 C23 -150.8(3) . . . . ?
Si4 C22 Si5 C26 -46.5(4) . . . . ?
Bi2 C22 Si5 C26 177.9(3) . . . . ?
Si4 C22 Si5 C28 74.4(4) . . . . ?
Bi2 C22 Si5 C28 -61.3(3) . . . . ?
Si4 C22 Si5 C27 -166.0(3) . . . . ?
Bi2 C22 Si5 C27 58.4(3) . . . . ?
C9 Si1 As1 Bi1 -76.16(18) . . . . ?
C5 Si1 As1 Bi1 174.31(18) . . . . ?
C1 Si1 As1 Bi1 45.8(2) . . . . ?
C9 Si1 As1 Bi2 -176.22(17) . . . . ?
C5 Si1 As1 Bi2 74.25(18) . . . . ?
C1 Si1 As1 Bi2 -54.3(2) . . . . ?
Si2 C15 Bi1 Cl1 176.7(2) . . . . ?
Si3 C15 Bi1 Cl1 48.7(3) . . . . ?
Si2 C15 Bi1 As1 -88.7(2) . . . . ?
Si3 C15 Bi1 As1 143.3(2) . . . . ?
Si1 As1 Bi1 C15 163.15(15) . . . . ?
Bi2 As1 Bi1 C15 -89.68(14) . . . . ?
Si1 As1 Bi1 Cl1 -98.38(5) . . . . ?
Bi2 As1 Bi1 Cl1 8.80(4) . . . . ?
Si5 C22 Bi2 Cl2 94.4(2) . . . . ?
Si4 C22 Bi2 Cl2 -39.2(3) . . . . ?
Si5 C22 Bi2 As1 -169.1(2) . . . . ?
Si4 C22 Bi2 As1 57.3(3) . . . . ?
Si1 As1 Bi2 C22 177.05(14) . . . . ?
Bi1 As1 Bi2 C22 74.08(14) . . . . ?
Si1 As1 Bi2 Cl2 -87.41(6) . . . . ?
Bi1 As1 Bi2 Cl2 169.62(4) . . . . ?

loop_
_cod_related_entry_id
_cod_related_entry_database
_cod_related_entry_code
1 ChemSpider 30652779
